data_2243627
loop_
_publ_author_name
'Aisa, Haji Akber'
'Izotova, Lidiya'
'Karimov, Abdurashid'
'Botirov, Erkin'
'Mamadrahimov, Azimjon'
'Ibragimov, Bahtiyar'

_publ_section_title
;
 Crystal, molecular structure and Hirshheld surface analysis of
 5-hydroxy-3,6,7,8-tetramethoxyflavone
;
_journal_coeditor_code ZN2001
_journal_issue 11
_journal_name_full 'Acta Crystallographica Section E'
_journal_page_first 1748
_journal_page_last 1751
_journal_paper_doi 10.1107/S2056989020013596
_journal_volume 76
_journal_year 2020
_chemical_formula_moiety 'C19 H18 O7'
_chemical_formula_sum 'C19 H18 O7'
_chemical_formula_weight 358.33
_chemical_name_common 5-Hydroxy-3,6,7,8-tetramethoxyflavone
_chemical_name_systematic
;
5-Hydroxy-3,6,7,8-tetramethoxy-2-phenyl-4<i>H</i>-chromen-4-one
;
_space_group_crystal_system triclinic
_space_group_IT_number 2
_space_group_name_Hall '-P 1'
_space_group_name_H-M_alt 'P -1'
_atom_sites_solution_hydrogens geom
_audit_creation_method SHELXL-2018/3
_cell_angle_alpha 92.481(7)
_cell_angle_beta 91.984(7)
_cell_angle_gamma 94.253(6)
_cell_formula_units_Z 2
_cell_length_a 5.0789(4)
_cell_length_b 8.0801(6)
_cell_length_c 20.8682(19)
_cell_measurement_reflns_used 1498
_cell_measurement_temperature 293(2)
_cell_measurement_theta_max 74.9800
_cell_measurement_theta_min 5.4650
_cell_volume 852.62(12)
_computing_cell_refinement
;
CrysAlisPro (Agilent, 2014)
;
_computing_data_collection
;
CrysAlisPro (Agilent, 2014)
;
_computing_data_reduction
;
CrysAlisPro (Agilent, 2014)
;
_computing_molecular_graphics
;
XP (Siemens, 1994)
;
_computing_structure_refinement
;
<i>SHELXL2018/3</i> (Sheldrick, 2015b)
;
_computing_structure_solution
;
<i>SHELXT2018/2</i> (Sheldrick, 2015a)
;
_diffrn_ambient_temperature 293(2)
_diffrn_measured_fraction_theta_full 0.999
_diffrn_measured_fraction_theta_max 0.967
_diffrn_measurement_device_type 'Agilent Xcalibur, Ruby'
_diffrn_measurement_method '/omega scans'
_diffrn_radiation_type CuK\a
_diffrn_radiation_wavelength 1.54184
_diffrn_reflns_av_R_equivalents 0.0233
_diffrn_reflns_av_unetI/netI 0.0321
_diffrn_reflns_limit_h_max 4
_diffrn_reflns_limit_h_min -6
_diffrn_reflns_limit_k_max 9
_diffrn_reflns_limit_k_min -10
_diffrn_reflns_limit_l_max 25
_diffrn_reflns_limit_l_min -25
_diffrn_reflns_number 6484
_diffrn_reflns_theta_full 67.684
_diffrn_reflns_theta_max 76.070
_diffrn_reflns_theta_min 4.244
_diffrn_source 'Enhance (Cu) X-ray Source'
_diffrn_standards_decay_% 2.6
_diffrn_standards_interval_count 100
_diffrn_standards_number 3
_exptl_absorpt_coefficient_mu 0.903
_exptl_absorpt_correction_T_max 1.00000
_exptl_absorpt_correction_T_min 0.81833
_exptl_absorpt_correction_type multi-scan
_exptl_absorpt_process_details
;
(CrysAlisPro;  Agilent, 2014)
;
_exptl_crystal_colour yellow
_exptl_crystal_density_diffrn 1.396
_exptl_crystal_description prism
_exptl_crystal_F_000 376
_exptl_crystal_size_max 0.03
_exptl_crystal_size_mid 0.02
_exptl_crystal_size_min 0.01
_refine_diff_density_max 0.219
_refine_diff_density_min -0.180
_refine_ls_extinction_method none
_refine_ls_goodness_of_fit_ref 1.033
_refine_ls_hydrogen_treatment constr
_refine_ls_matrix_type full
_refine_ls_number_parameters 240
_refine_ls_number_reflns 3458
_refine_ls_number_restraints 0
_refine_ls_restrained_S_all 1.033
_refine_ls_R_factor_all 0.0778
_refine_ls_R_factor_gt 0.0562
_refine_ls_shift/su_max 0.000
_refine_ls_shift/su_mean 0.000
_refine_ls_structure_factor_coef Fsqd
_refine_ls_weighting_details 'w=1/[\s^2^(Fo^2^)+(0.0902P)^2^+0.0534P] where P=(Fo^2^+2Fc^2^)/3'
_refine_ls_weighting_scheme calc
_refine_ls_wR_factor_gt 0.1528
_refine_ls_wR_factor_ref 0.1738
_reflns_number_gt 2408
_reflns_number_total 3458
_reflns_threshold_expression 'I > 2\s(I)'
_cod_data_source_file zn2001sup1.cif
_cod_data_source_block I
_cod_database_code 2243627
_shelx_space_group_comment
;
The symmetry employed for this shelxl refinement is uniquely defined
by the following loop, which should always be used as a source of
symmetry information in preference to the above space-group names.
They are only intended as comments.
;

loop_
_space_group_symop_operation_xyz
'x, y, z'
'-x, -y, -z'

loop_
_atom_site_type_symbol
_atom_site_label
_atom_site_fract_x
_atom_site_fract_y
_atom_site_fract_z
_atom_site_U_iso_or_equiv
_atom_site_adp_type
_atom_site_calc_flag
_atom_site_occupancy
_atom_site_disorder_assembly
_atom_site_disorder_group
O O1 0.4105(3) 0.28804(17) 0.27044(7) 0.0575(4) Uani d 1 . .
O O2 0.3672(3) 0.59876(19) 0.39973(8) 0.0659(4) Uani d 1 . .
O O7 0.3450(3) 0.10219(19) 0.16067(8) 0.0685(4) Uani d 1 . .
O O3 0.0122(3) 0.69625(19) 0.30889(9) 0.0714(5) Uani d 1 . .
O O4 -0.2527(4) 0.6406(2) 0.20033(9) 0.0740(5) Uani d 1 . .
H H4 -0.209283 0.687910 0.235051 0.111 Uiso calc 1 . .
O O6 0.0019(3) 0.1855(2) 0.06667(8) 0.0725(5) Uani d 1 . .
O O5 -0.3071(4) 0.4564(2) 0.08488(9) 0.0792(5) Uani d 1 . .
C C9 0.2302(4) 0.3341(2) 0.22626(10) 0.0532(5) Uani d 1 . .
C C2 0.4615(4) 0.3764(2) 0.32748(10) 0.0531(5) Uani d 1 . .
C C1 0.6627(4) 0.3000(2) 0.36663(10) 0.0547(5) Uani d 1 . .
C C3 0.3289(4) 0.5145(2) 0.34102(10) 0.0559(5) Uani d 1 . .
C C10 0.0862(4) 0.4721(2) 0.23720(11) 0.0549(5) Uani d 1 . .
C C8 0.1951(4) 0.2349(3) 0.17031(11) 0.0570(5) Uani d 1 . .
C C4 0.1327(4) 0.5696(3) 0.29666(11) 0.0576(5) Uani d 1 . .
C C5 -0.1022(4) 0.5106(3) 0.19027(12) 0.0598(5) Uani d 1 . .
C C7 0.0153(4) 0.2777(3) 0.12324(11) 0.0591(5) Uani d 1 . .
C C11 0.7909(5) 0.1680(3) 0.33913(12) 0.0621(5) Uani d 1 . .
H H11 0.747162 0.131003 0.297010 0.074 Uiso calc 1 . .
C C6 -0.1322(4) 0.4180(3) 0.13258(12) 0.0620(5) Uani d 1 . .
C C13 1.0487(5) 0.1457(3) 0.43582(13) 0.0693(6) Uani d 1 . .
H H13 1.178385 0.095483 0.458888 0.083 Uiso calc 1 . .
C C12 0.9801(5) 0.0925(3) 0.37353(13) 0.0690(6) Uani d 1 . .
H H12 1.062501 0.004788 0.354580 0.083 Uiso calc 1 . .
C C15 0.7318(5) 0.3509(3) 0.42988(11) 0.0676(6) Uani d 1 . .
H H15 0.648243 0.437172 0.449493 0.081 Uiso calc 1 . .
C C14 0.9221(5) 0.2750(3) 0.46366(13) 0.0735(7) Uani d 1 . .
H H14 0.966483 0.310908 0.505855 0.088 Uiso calc 1 . .
C C16 0.5102(5) 0.7581(3) 0.39759(14) 0.0755(7) Uani d 1 . .
H H16A 0.429300 0.821692 0.365563 0.113 Uiso calc 1 . .
H H16B 0.689782 0.743522 0.387050 0.113 Uiso calc 1 . .
H H16C 0.507312 0.815778 0.438727 0.113 Uiso calc 1 . .
C C18 -0.2471(6) 0.1157(4) 0.04230(15) 0.0884(9) Uani d 1 . .
H H18A -0.223724 0.046870 0.004568 0.133 Uiso calc 1 . .
H H18B -0.356737 0.203034 0.031583 0.133 Uiso calc 1 . .
H H18C -0.329956 0.049683 0.074221 0.133 Uiso calc 1 . .
C C19 0.2318(8) -0.0502(3) 0.1815(2) 0.1081(11) Uani d 1 . .
H H19A 0.058829 -0.073200 0.161721 0.162 Uiso calc 1 . .
H H19B 0.218626 -0.043294 0.227342 0.162 Uiso calc 1 . .
H H19C 0.341133 -0.137746 0.169734 0.162 Uiso calc 1 . .
C C17 -0.2436(9) 0.6092(4) 0.05619(19) 0.1199(14) Uani d 1 . .
H H17A -0.331407 0.608230 0.014676 0.180 Uiso calc 1 . .
H H17B -0.056050 0.624212 0.051646 0.180 Uiso calc 1 . .
H H17C -0.300412 0.698631 0.082812 0.180 Uiso calc 1 . .

loop_
_atom_site_aniso_label
_atom_site_aniso_U_11
_atom_site_aniso_U_22
_atom_site_aniso_U_33
_atom_site_aniso_U_12
_atom_site_aniso_U_13
_atom_site_aniso_U_23
O1 0.0628(8) 0.0517(7) 0.0575(8) 0.0094(6) -0.0003(7) -0.0097(6)
O2 0.0782(10) 0.0584(8) 0.0601(9) 0.0080(7) 0.0036(8) -0.0145(7)
O7 0.0779(10) 0.0586(9) 0.0692(10) 0.0145(7) 0.0065(8) -0.0124(7)
O3 0.0744(10) 0.0578(9) 0.0823(11) 0.0181(7) 0.0011(8) -0.0153(8)
O4 0.0755(10) 0.0626(9) 0.0847(12) 0.0200(8) -0.0046(9) -0.0056(8)
O6 0.0745(10) 0.0820(11) 0.0589(9) 0.0029(8) 0.0009(8) -0.0155(8)
O5 0.0868(11) 0.0719(10) 0.0773(12) 0.0038(9) -0.0178(9) 0.0043(9)
C9 0.0550(10) 0.0496(10) 0.0547(11) 0.0038(8) 0.0037(9) -0.0023(8)
C2 0.0550(10) 0.0492(10) 0.0541(11) 0.0013(8) 0.0058(9) -0.0070(8)
C1 0.0545(10) 0.0497(10) 0.0591(12) 0.0011(8) 0.0036(9) -0.0022(9)
C3 0.0616(11) 0.0486(10) 0.0565(12) 0.0016(9) 0.0064(9) -0.0079(8)
C10 0.0585(11) 0.0474(10) 0.0583(12) 0.0025(8) 0.0050(9) -0.0016(9)
C8 0.0612(11) 0.0510(10) 0.0585(12) 0.0047(9) 0.0063(9) -0.0053(9)
C4 0.0595(11) 0.0472(10) 0.0657(13) 0.0040(9) 0.0096(10) -0.0058(9)
C5 0.0591(11) 0.0503(11) 0.0702(14) 0.0062(9) 0.0036(10) -0.0006(10)
C7 0.0628(12) 0.0570(11) 0.0560(12) -0.0022(9) 0.0039(10) -0.0046(9)
C11 0.0675(12) 0.0539(11) 0.0639(13) 0.0065(10) -0.0025(10) -0.0081(9)
C6 0.0617(12) 0.0585(12) 0.0651(13) 0.0012(10) -0.0036(10) 0.0039(10)
C13 0.0669(13) 0.0645(13) 0.0766(16) 0.0085(11) -0.0065(12) 0.0067(11)
C12 0.0695(13) 0.0565(12) 0.0816(16) 0.0148(10) -0.0023(12) -0.0039(11)
C15 0.0737(14) 0.0685(13) 0.0608(13) 0.0133(11) 0.0015(11) -0.0085(11)
C14 0.0782(15) 0.0806(16) 0.0610(14) 0.0112(13) -0.0066(12) -0.0056(12)
C16 0.0753(15) 0.0613(13) 0.0871(17) 0.0041(11) -0.0025(13) -0.0212(12)
C18 0.0800(16) 0.0908(19) 0.090(2) -0.0031(14) -0.0024(14) -0.0297(15)
C19 0.129(3) 0.0560(15) 0.142(3) 0.0176(16) 0.020(2) 0.0052(17)
C17 0.164(4) 0.085(2) 0.107(3) -0.005(2) -0.047(3) 0.0312(19)

loop_
_atom_type_symbol
_atom_type_description
_atom_type_scat_dispersion_real
_atom_type_scat_dispersion_imag
_atom_type_scat_source
C C 0.0181 0.0091 'International Tables Vol C Tables 4.2.6.8 and 6.1.1.4'
H H 0.0000 0.0000 'International Tables Vol C Tables 4.2.6.8 and 6.1.1.4'
O O 0.0492 0.0322 'International Tables Vol C Tables 4.2.6.8 and 6.1.1.4'

loop_
_geom_angle_atom_site_label_1
_geom_angle_atom_site_label_2
_geom_angle_atom_site_label_3
_geom_angle_site_symmetry_1
_geom_angle_site_symmetry_3
_geom_angle
_geom_angle_publ_flag
C9 O1 C2 . . 121.52(16) ?
C3 O2 C16 . . 114.26(18) ?
C8 O7 C19 . . 114.8(2) ?
C5 O4 H4 . . 109.5 ?
C7 O6 C18 . . 119.0(2) ?
C6 O5 C17 . . 115.0(2) ?
O1 C9 C8 . . 116.32(18) ?
O1 C9 C10 . . 121.69(19) ?
C8 C9 C10 . . 122.0(2) ?
O1 C2 C3 . . 119.82(19) ?
O1 C2 C1 . . 110.68(17) ?
C3 C2 C1 . . 129.50(19) ?
C15 C1 C11 . . 117.9(2) ?
C15 C1 C2 . . 123.54(19) ?
C11 C1 C2 . . 118.60(19) ?
C2 C3 O2 . . 120.3(2) ?
C2 C3 C4 . . 121.67(19) ?
O2 C3 C4 . . 117.84(18) ?
C9 C10 C5 . . 118.9(2) ?
C9 C10 C4 . . 119.0(2) ?
C5 C10 C4 . . 122.2(2) ?
O7 C8 C9 . . 120.3(2) ?
O7 C8 C7 . . 121.05(19) ?
C9 C8 C7 . . 118.6(2) ?
O3 C4 C10 . . 121.9(2) ?
O3 C4 C3 . . 121.7(2) ?
C10 C4 C3 . . 116.34(18) ?
O4 C5 C6 . . 119.3(2) ?
O4 C5 C10 . . 120.4(2) ?
C6 C5 C10 . . 120.2(2) ?
O6 C7 C8 . . 117.0(2) ?
O6 C7 C6 . . 122.1(2) ?
C8 C7 C6 . . 120.8(2) ?
C12 C11 C1 . . 120.9(2) ?
C12 C11 H11 . . 119.5 ?
C1 C11 H11 . . 119.5 ?
O5 C6 C5 . . 121.6(2) ?
O5 C6 C7 . . 119.0(2) ?
C5 C6 C7 . . 119.4(2) ?
C12 C13 C14 . . 119.1(2) ?
C12 C13 H13 . . 120.4 ?
C14 C13 H13 . . 120.4 ?
C11 C12 C13 . . 120.5(2) ?
C11 C12 H12 . . 119.7 ?
C13 C12 H12 . . 119.7 ?
C14 C15 C1 . . 120.7(2) ?
C14 C15 H15 . . 119.7 ?
C1 C15 H15 . . 119.7 ?
C15 C14 C13 . . 120.9(2) ?
C15 C14 H14 . . 119.5 ?
C13 C14 H14 . . 119.5 ?
O2 C16 H16A . . 109.5 ?
O2 C16 H16B . . 109.5 ?
H16A C16 H16B . . 109.5 ?
O2 C16 H16C . . 109.5 ?
H16A C16 H16C . . 109.5 ?
H16B C16 H16C . . 109.5 ?
O6 C18 H18A . . 109.5 ?
O6 C18 H18B . . 109.5 ?
H18A C18 H18B . . 109.5 ?
O6 C18 H18C . . 109.5 ?
H18A C18 H18C . . 109.5 ?
H18B C18 H18C . . 109.5 ?
O7 C19 H19A . . 109.5 ?
O7 C19 H19B . . 109.5 ?
H19A C19 H19B . . 109.5 ?
O7 C19 H19C . . 109.5 ?
H19A C19 H19C . . 109.5 ?
H19B C19 H19C . . 109.5 ?
O5 C17 H17A . . 109.5 ?
O5 C17 H17B . . 109.5 ?
H17A C17 H17B . . 109.5 ?
O5 C17 H17C . . 109.5 ?
H17A C17 H17C . . 109.5 ?
H17B C17 H17C . . 109.5 ?

loop_
_geom_bond_atom_site_label_1
_geom_bond_atom_site_label_2
_geom_bond_site_symmetry_2
_geom_bond_distance
_geom_bond_publ_flag
O1 C9 . 1.360(3) ?
O1 C2 . 1.368(2) ?
O2 C3 . 1.376(2) ?
O2 C16 . 1.434(3) ?
O7 C8 . 1.373(3) ?
O7 C19 . 1.413(3) ?
O3 C4 . 1.252(3) ?
O4 C5 . 1.357(3) ?
O4 H4 . 0.8200 ?
O6 C7 . 1.365(3) ?
O6 C18 . 1.415(3) ?
O5 C6 . 1.372(3) ?
O5 C17 . 1.416(4) ?
C9 C8 . 1.386(3) ?
C9 C10 . 1.393(3) ?
C2 C3 . 1.370(3) ?
C2 C1 . 1.474(3) ?
C1 C15 . 1.391(3) ?
C1 C11 . 1.403(3) ?
C3 C4 . 1.444(3) ?
C10 C5 . 1.406(3) ?
C10 C4 . 1.443(3) ?
C8 C7 . 1.390(3) ?
C5 C6 . 1.387(3) ?
C7 C6 . 1.414(3) ?
C11 C12 . 1.374(3) ?
C11 H11 . 0.9300 ?
C13 C12 . 1.376(4) ?
C13 C14 . 1.384(4) ?
C13 H13 . 0.9300 ?
C12 H12 . 0.9300 ?
C15 C14 . 1.373(4) ?
C15 H15 . 0.9300 ?
C14 H14 . 0.9300 ?
C16 H16A . 0.9600 ?
C16 H16B . 0.9600 ?
C16 H16C . 0.9600 ?
C18 H18A . 0.9600 ?
C18 H18B . 0.9600 ?
C18 H18C . 0.9600 ?
C19 H19A . 0.9600 ?
C19 H19B . 0.9600 ?
C19 H19C . 0.9600 ?
C17 H17A . 0.9600 ?
C17 H17B . 0.9600 ?
C17 H17C . 0.9600 ?

loop_
_geom_hbond_atom_site_label_D
_geom_hbond_atom_site_label_H
_geom_hbond_atom_site_label_A
_geom_hbond_site_symmetry_A
_geom_hbond_distance_DH
_geom_hbond_distance_HA
_geom_hbond_distance_DA
_geom_hbond_angle_DHA
_geom_hbond_publ_flag
O4 H4 O3 . 0.82 1.87 2.599(2) 147.2 yes
C16 H16A O3 . 0.96 2.51 3.079(3) 117.7 yes
C16 H16B O3 1_655 0.96 2.39 3.258(3) 150.1 yes
C18 H18B O5 . 0.96 2.28 2.897(4) 121.3 yes
C18 H18C O7 1_455 0.96 2.53 3.278(4) 134.8 yes
C17 H17C O4 . 0.96 2.52 3.010(4) 111.4 yes

loop_
_geom_torsion_atom_site_label_1
_geom_torsion_atom_site_label_2
_geom_torsion_atom_site_label_3
_geom_torsion_atom_site_label_4
_geom_torsion_site_symmetry_1
_geom_torsion_site_symmetry_2
_geom_torsion_site_symmetry_3
_geom_torsion_site_symmetry_4
_geom_torsion
_geom_torsion_publ_flag
C2 O1 C9 C8 . . . . -179.93(18) ?
C2 O1 C9 C10 . . . . -0.8(3) ?
C9 O1 C2 C3 . . . . 0.1(3) ?
C9 O1 C2 C1 . . . . 179.66(17) ?
O1 C2 C1 C15 . . . . -172.2(2) ?
C3 C2 C1 C15 . . . . 7.3(4) ?
O1 C2 C1 C11 . . . . 7.3(3) ?
C3 C2 C1 C11 . . . . -173.2(2) ?
O1 C2 C3 O2 . . . . 176.21(17) ?
C1 C2 C3 O2 . . . . -3.2(3) ?
O1 C2 C3 C4 . . . . 0.6(3) ?
C1 C2 C3 C4 . . . . -178.9(2) ?
C16 O2 C3 C2 . . . . 109.3(2) ?
C16 O2 C3 C4 . . . . -74.9(2) ?
O1 C9 C10 C5 . . . . -178.38(18) ?
C8 C9 C10 C5 . . . . 0.7(3) ?
O1 C9 C10 C4 . . . . 0.8(3) ?
C8 C9 C10 C4 . . . . 179.88(19) ?
C19 O7 C8 C9 . . . . 91.8(3) ?
C19 O7 C8 C7 . . . . -91.4(3) ?
O1 C9 C8 O7 . . . . -2.4(3) ?
C10 C9 C8 O7 . . . . 178.53(19) ?
O1 C9 C8 C7 . . . . -179.25(18) ?
C10 C9 C8 C7 . . . . 1.7(3) ?
C9 C10 C4 O3 . . . . 179.0(2) ?
C5 C10 C4 O3 . . . . -1.8(3) ?
C9 C10 C4 C3 . . . . -0.2(3) ?
C5 C10 C4 C3 . . . . 179.03(19) ?
C2 C3 C4 O3 . . . . -179.7(2) ?
O2 C3 C4 O3 . . . . 4.6(3) ?
C2 C3 C4 C10 . . . . -0.5(3) ?
O2 C3 C4 C10 . . . . -176.28(18) ?
C9 C10 C5 O4 . . . . 177.6(2) ?
C4 C10 C5 O4 . . . . -1.6(3) ?
C9 C10 C5 C6 . . . . -3.7(3) ?
C4 C10 C5 C6 . . . . 177.1(2) ?
C18 O6 C7 C8 . . . . 128.1(3) ?
C18 O6 C7 C6 . . . . -56.3(3) ?
O7 C8 C7 O6 . . . . -2.2(3) ?
C9 C8 C7 O6 . . . . 174.70(19) ?
O7 C8 C7 C6 . . . . -177.85(19) ?
C9 C8 C7 C6 . . . . -1.0(3) ?
C15 C1 C11 C12 . . . . -0.5(3) ?
C2 C1 C11 C12 . . . . 180.0(2) ?
C17 O5 C6 C5 . . . . 66.7(4) ?
C17 O5 C6 C7 . . . . -115.1(3) ?
O4 C5 C6 O5 . . . . 1.2(4) ?
C10 C5 C6 O5 . . . . -177.50(19) ?
O4 C5 C6 C7 . . . . -177.0(2) ?
C10 C5 C6 C7 . . . . 4.4(3) ?
O6 C7 C6 O5 . . . . 4.3(3) ?
C8 C7 C6 O5 . . . . 179.8(2) ?
O6 C7 C6 C5 . . . . -177.5(2) ?
C8 C7 C6 C5 . . . . -2.0(3) ?
C1 C11 C12 C13 . . . . -0.3(4) ?
C14 C13 C12 C11 . . . . 0.8(4) ?
C11 C1 C15 C14 . . . . 0.8(4) ?
C2 C1 C15 C14 . . . . -179.7(2) ?
C1 C15 C14 C13 . . . . -0.3(4) ?
C12 C13 C14 C15 . . . . -0.5(4) ?

_cod_database_fobs_code 2243627
